data_4000614
_journal_name_full 'Chemistry of Materials'
_journal_paper_doi 10.1021/cm050787y
_journal_year 2005
_chemical_formula_sum 'Ba7 Se11.24 Sn3 Te1.75'
_chemical_formula_weight 2429.29
_space_group_IT_number 62
_symmetry_cell_setting orthorhombic
_symmetry_space_group_name_Hall '-P 2ac 2n'
_symmetry_space_group_name_H-M 'P n m a'
_cell_angle_alpha 90.00
_cell_angle_beta 90.00
_cell_angle_gamma 90.00
_cell_formula_units_Z 4
_cell_length_a 12.9244(6)
_cell_length_b 25.1831(12)
_cell_length_c 9.2746(4)
_cell_measurement_temperature 298(2)
_cell_volume 3018.7(2)
_diffrn_ambient_temperature 298(2)
_exptl_crystal_density_diffrn 5.345
_cod_database_code 4000614

loop_
_symmetry_equiv_pos_as_xyz
'x, y, z'
'-x+1/2, -y, z+1/2'
'-x, y+1/2, -z'
'x+1/2, -y+1/2, -z+1/2'
'-x, -y, -z'
'x-1/2, y, -z-1/2'
'x, -y-1/2, z'
'-x-1/2, y-1/2, z-1/2'

loop_
_atom_site_label
_atom_site_type_symbol
_atom_site_fract_x
_atom_site_fract_y
_atom_site_fract_z
_atom_site_U_iso_or_equiv
_atom_site_adp_type
_atom_site_occupancy
_atom_site_symmetry_multiplicity
_atom_site_calc_flag
_atom_site_refinement_flags
_atom_site_disorder_assembly
_atom_site_disorder_group
Ba1 Ba 0.19118(2) 0.532540(11) 0.38173(3) 0.01763(6) Uani 1 1 d . . .
Ba2 Ba 0.34187(2) 0.653280(12) 0.90958(4) 0.02430(8) Uani 1 1 d . . .
Ba3 Ba 0.14072(3) 0.7500 0.60455(5) 0.01720(8) Uani 1 2 d S . .
Ba4 Ba 0.97915(2) 0.659089(11) 0.08530(4) 0.01990(7) Uani 1 1 d . . .
Sn1 Sn 0.26041(3) 0.7500 0.19566(5) 0.01197(8) Uani 1 2 d S . .
Sn2 Sn 0.04608(2) 0.552489(12) 0.80026(4) 0.01312(7) Uani 1 1 d . . .
Se1 Se 0.95359(5) 0.7500 0.35564(8) 0.01814(14) Uani 1 2 d S . .
Se2 Se 0.14211(3) 0.427712(18) 0.14409(6) 0.01520(9) Uani 1 1 d . . .
Se3 Se 0.16112(4) 0.570693(19) 0.01294(6) 0.01702(10) Uani 1 1 d . . .
Se4 Se 0.15551(5) 0.7500 0.96697(8) 0.01546(13) Uani 1 2 d S . .
Se5 Se 0.22002(4) 0.667311(19) 0.32865(6) 0.02118(11) Uani 1 1 d . . .
Se6 Se 0.09195(4) 0.621650(19) 0.61553(7) 0.02257(11) Uani 1 1 d . . .
Te7 Te 0.07729(3) 0.457103(14) 0.68118(4) 0.01725(12) Uani 0.622(5) 1 d P . .
Se7 Se 0.07729(3) 0.457103(14) 0.68118(4) 0.01725(12) Uani 0.378(5) 1 d P . .
Te8 Te 0.89770(4) 0.7500 0.82550(6) 0.01633(17) Uani 0.513(7) 2 d SP . .
Se8 Se 0.89770(4) 0.7500 0.82550(6) 0.01633(17) Uani 0.487(7) 2 d SP . .

loop_
_atom_site_aniso_label
_atom_site_aniso_U_11
_atom_site_aniso_U_22
_atom_site_aniso_U_33
_atom_site_aniso_U_23
_atom_site_aniso_U_13
_atom_site_aniso_U_12
Ba1 0.01605(12) 0.01738(12) 0.01946(16) -0.00170(10) -0.00022(10) 0.00056(9)
Ba2 0.02291(14) 0.01821(13) 0.0318(2) -0.00575(12) 0.00590(13) -0.00033(10)
Ba3 0.01726(17) 0.01918(17) 0.0152(2) 0.000 -0.00337(15) 0.000
Ba4 0.01772(13) 0.01746(12) 0.02453(17) -0.00450(11) 0.00464(11) 0.00060(9)
Sn1 0.01045(17) 0.01497(17) 0.0105(2) 0.000 0.00038(14) 0.000
Sn2 0.01139(12) 0.01379(12) 0.01419(16) -0.00089(11) 0.00049(11) 0.00092(9)
Se1 0.0108(3) 0.0292(3) 0.0144(3) 0.000 -0.0030(2) 0.000
Se2 0.01256(19) 0.01792(19) 0.0151(2) 0.00162(17) 0.00282(17) -0.00107(15)
Se3 0.0147(2) 0.0206(2) 0.0158(2) -0.00076(18) -0.00186(17) 0.00109(16)
Se4 0.0136(3) 0.0217(3) 0.0110(3) 0.000 -0.0012(2) 0.000
Se5 0.0241(2) 0.01331(19) 0.0262(3) 0.00513(19) -0.0019(2) -0.00228(17)
Se6 0.0249(2) 0.0148(2) 0.0280(3) 0.00556(19) 0.0106(2) 0.00262(17)
Te7 0.01483(17) 0.01915(18) 0.0178(2) 0.00011(13) 0.00163(13) 0.00147(12)
Se7 0.01483(17) 0.01915(18) 0.0178(2) 0.00011(13) 0.00163(13) 0.00147(12)
Te8 0.0140(2) 0.0179(3) 0.0171(3) 0.000 -0.00345(19) 0.000
Se8 0.0140(2) 0.0179(3) 0.0171(3) 0.000 -0.00345(19) 0.000

loop_
_geom_bond_atom_site_label_1
_geom_bond_atom_site_label_2
_geom_bond_distance
_geom_bond_site_symmetry_2
_geom_bond_publ_flag
Ba1 Se6 3.3738(6) . ?
Ba1 Se2 3.4008(6) 2_565 ?
Ba1 Se3 3.4473(6) 2_565 ?
Ba1 Se5 3.4496(6) . ?
Ba1 Se2 3.4970(6) . ?
Ba1 Se7 3.5283(5) 5_566 ?
Ba1 Te7 3.5283(5) 5_566 ?
Ba1 Se7 3.5329(5) 2_564 ?
Ba1 Te7 3.5329(5) 2_564 ?
Ba1 Se3 3.5740(6) . ?
Ba1 Te7 3.6727(5) . ?
Ba2 Se2 3.2040(6) 2_565 ?
Ba2 Se3 3.2714(6) 1_556 ?
Ba2 Se6 3.3369(6) 6_657 ?
Ba2 Se8 3.3476(5) 6_557 ?
Ba2 Te8 3.3476(5) 6_557 ?
Ba2 Se4 3.4666(6) . ?
Ba2 Se1 3.5719(6) 6_557 ?
Ba2 Sn1 3.7525(5) 1_556 ?
Ba2 Te7 3.8941(5) 2_565 ?
Ba2 Ba3 4.5492(5) . ?
Ba2 Ba3 4.5681(5) 6_657 ?
Ba2 Ba1 4.7061(5) 2_565 ?
Ba3 Se6 3.2947(5) . ?
Ba3 Se6 3.2947(5) 7_575 ?
Ba3 Se1 3.3434(8) 1_455 ?
Ba3 Se4 3.3668(9) . ?
Ba3 Se8 3.3841(7) 6_557 ?
Ba3 Te8 3.3841(7) 6_557 ?
Ba3 Se5 3.4546(7) . ?
Ba3 Se5 3.4546(7) 7_575 ?
Ba3 Se8 3.7503(7) 1_455 ?
Ba3 Te8 3.7503(7) 1_455 ?
Ba3 Ba2 4.5492(5) 7_575 ?
Ba4 Se3 3.3071(6) 1_655 ?
Ba4 Se1 3.4114(6) . ?
Ba4 Se4 3.4119(6) 1_654 ?
Ba4 Se2 3.4294(6) 5_665 ?
Ba4 Se5 3.4491(6) 6_656 ?
Ba4 Se8 3.4865(5) 1_554 ?
Ba4 Te8 3.4865(5) 1_554 ?
Ba4 Se7 3.7128(5) 5_666 ?
Ba4 Te7 3.7128(5) 5_666 ?
Ba4 Sn2 3.8657(4) 1_654 ?
Ba4 Ba4 4.5788(6) 7_575 ?
Sn1 Se5 2.4759(5) 7_575 ?
Sn1 Se5 2.4759(6) . ?
Sn1 Se4 2.5172(8) 1_554 ?
Sn1 Se1 2.5416(8) 6_556 ?
Sn1 Ba2 3.7525(5) 1_554 ?
Sn1 Ba2 3.7525(5) 7_574 ?
Sn2 Se3 2.5122(6) 1_556 ?
Sn2 Se6 2.5140(6) . ?
Sn2 Se2 2.5359(5) 5_566 ?
Sn2 Te7 2.6744(5) . ?
Sn2 Ba4 3.8657(4) 1_456 ?
Se1 Sn1 2.5416(8) 6_656 ?
Se1 Ba3 3.3434(8) 1_655 ?
Se1 Ba4 3.4114(6) 7_575 ?
Se1 Ba2 3.5719(6) 4_566 ?
Se1 Ba2 3.5719(6) 6_657 ?
Se2 Sn2 2.5359(5) 5_566 ?
Se2 Ba2 3.2040(6) 2_564 ?
Se2 Ba1 3.4008(6) 2_564 ?
Se2 Ba4 3.4294(6) 5_665 ?
Se3 Sn2 2.5122(6) 1_554 ?
Se3 Ba2 3.2714(6) 1_554 ?
Se3 Ba4 3.3071(6) 1_455 ?
Se3 Ba1 3.4473(6) 2_564 ?
Se4 Sn1 2.5172(8) 1_556 ?
Se4 Ba4 3.4119(6) 7_476 ?
Se4 Ba4 3.4119(6) 1_456 ?
Se4 Ba2 3.4666(6) 7_575 ?
Se5 Ba4 3.4491(6) 6_556 ?
Se6 Ba2 3.3369(6) 6_557 ?
Te7 Ba1 3.5283(5) 5_566 ?
Te7 Ba1 3.5329(5) 2_565 ?
Te7 Ba4 3.7128(5) 5_666 ?
Te7 Ba2 3.8941(5) 2_564 ?
Te8 Ba2 3.3476(5) 6_657 ?
Te8 Ba2 3.3476(5) 4_566 ?
Te8 Ba3 3.3841(7) 6_657 ?
Te8 Ba4 3.4865(5) 7_576 ?
Te8 Ba4 3.4865(5) 1_556 ?
Te8 Ba3 3.7503(7) 1_655 ?
